data_7010353
loop_
_publ_author_name
'Brooks, Neil R.'
'Blake, Alexander J.'
'Champness, Neil R.'
'Cooke, Paul A.'
'Hubberstey, Peter'
'Proserpio, Davide M.'
'Wilson, Claire'
'Schr\"oder, Martin'

_publ_section_title
;
 Discrete molecular and extended polymeric copper(I) halide complexes
 of tetradentate thioether macrocycles
;
_journal_issue 4
_journal_name_full 'Journal of the Chemical Society, Dalton Transactions'
_journal_page_first 456
_journal_paper_doi 10.1039/b008202n
_journal_year 2001
_chemical_formula_sum 'C8 H16 Br Cu S4'
_chemical_formula_weight 383.90
_space_group_IT_number 79
_symmetry_space_group_name_Hall 'I 4'
_symmetry_space_group_name_H-M 'I 4'
_atom_sites_solution_hydrogens geom
_atom_sites_solution_primary direct
_atom_sites_solution_secondary difmap
_audit_creation_method SHELXL-97
_cell_angle_alpha 90.00
_cell_angle_beta 90.00
_cell_angle_gamma 90.00
_cell_formula_units_Z 2
_cell_length_a 8.7331(12)
_cell_length_b 8.7331(12)
_cell_length_c 8.2510(17)
_cell_measurement_temperature 150(2)
_cell_volume 629.28(18)
_computing_structure_refinement 'SHELXL-97 (Sheldrick, 1997)'
_computing_structure_solution 'SHELXS-97 (Sheldrick, 1990)'
_diffrn_ambient_temperature 150(2)
_diffrn_measured_fraction_theta_full 0.997
_diffrn_measured_fraction_theta_max 0.997
_diffrn_radiation_monochromator graphite
_diffrn_radiation_source 'fine-focus sealed tube'
_diffrn_radiation_type MoK\a
_diffrn_radiation_wavelength 0.71073
_diffrn_reflns_av_R_equivalents 0.1420
_diffrn_reflns_av_sigmaI/netI 0.0927
_diffrn_reflns_limit_h_max 10
_diffrn_reflns_limit_h_min -10
_diffrn_reflns_limit_k_max 10
_diffrn_reflns_limit_k_min -10
_diffrn_reflns_limit_l_max 9
_diffrn_reflns_limit_l_min -9
_diffrn_reflns_number 2052
_diffrn_reflns_theta_full 25.01
_diffrn_reflns_theta_max 25.01
_diffrn_reflns_theta_min 3.30
_exptl_absorpt_coefficient_mu 5.533
_exptl_crystal_density_diffrn 2.026
_exptl_crystal_density_method 'not measured'
_exptl_crystal_F_000 384
_refine_diff_density_max 0.643
_refine_diff_density_min -0.372
_refine_diff_density_rms 0.098
_refine_ls_abs_structure_details 'Flack H D (1983), Acta Cryst. A39, 876-881'
_refine_ls_abs_structure_Flack 0.533(15)
_refine_ls_extinction_method none
_refine_ls_goodness_of_fit_ref 0.685
_refine_ls_hydrogen_treatment mixed
_refine_ls_matrix_type full
_refine_ls_number_parameters 35
_refine_ls_number_reflns 563
_refine_ls_number_restraints 1
_refine_ls_restrained_S_all 0.684
_refine_ls_R_factor_all 0.0243
_refine_ls_R_factor_gt 0.0242
_refine_ls_shift/su_max 0.000
_refine_ls_shift/su_mean 0.000
_refine_ls_structure_factor_coef Fsqd
_refine_ls_weighting_details 'calc w=1/[\s^2^(Fo^2^)+(0.0381P)^2^+2.3330P] where P=(Fo^2^+2Fc^2^)/3'
_refine_ls_weighting_scheme calc
_refine_ls_wR_factor_gt 0.0655
_refine_ls_wR_factor_ref 0.0664
_reflns_number_gt 561
_reflns_number_total 563
_reflns_threshold_expression >2sigma(I)
_cod_data_source_file b008202n.txt
_cod_data_source_block cus4br
_cod_depositor_comments
;
The following automatic conversions were performed:
'_atom_site_symetry_multiplicity' tag replaced with
'_atom_site_symmetry_multiplicity'.

Automatic conversion script
Id: cif_correct_tags 1440 2010-10-19 06:21:57Z saulius 
;
_cod_database_code 7010353

loop_
_symmetry_equiv_pos_as_xyz
'x, y, z'
'-x, -y, z'
'-y, x, z'
'y, -x, z'
'x+1/2, y+1/2, z+1/2'
'-x+1/2, -y+1/2, z+1/2'
'-y+1/2, x+1/2, z+1/2'
'y+1/2, -x+1/2, z+1/2'

loop_
_atom_site_label
_atom_site_type_symbol
_atom_site_fract_x
_atom_site_fract_y
_atom_site_fract_z
_atom_site_U_iso_or_equiv
_atom_site_adp_type
_atom_site_occupancy
_atom_site_symmetry_multiplicity
_atom_site_calc_flag
_atom_site_refinement_flags
_atom_site_disorder_assembly
_atom_site_disorder_group
Br Br 0.0000 0.0000 0.39180(6) 0.0138(2) Uani 1 4 d S . .
Cu Cu 0.0000 0.0000 0.68521(11) 0.0275(3) Uani 1 4 d S . .
S1 S 0.26372(13) 0.05576(11) 0.80038(12) 0.0250(3) Uani 1 1 d . . .
C2 C 0.2115(5) 0.1789(4) 0.9688(5) 0.0172(8) Uani 1 1 d . . .
H2A H 0.1501 0.1202 1.0483 0.021 Uiso 1 1 calc R . .
H2B H 0.3052 0.2159 1.0238 0.021 Uiso 1 1 calc R . .
C3 C 0.1188(4) 0.3150(4) 0.9075(6) 0.0176(7) Uani 1 1 d . . .
H3A H 0.1842 0.3764 0.8342 0.021 Uiso 1 1 calc R . .
H3B H 0.0916 0.3805 1.0011 0.021 Uiso 1 1 calc R . .

loop_
_atom_site_aniso_label
_atom_site_aniso_U_11
_atom_site_aniso_U_22
_atom_site_aniso_U_33
_atom_site_aniso_U_23
_atom_site_aniso_U_13
_atom_site_aniso_U_12
Br 0.0160(2) 0.0160(2) 0.0094(3) 0.000 0.000 0.000
Cu 0.0366(4) 0.0366(4) 0.0094(5) 0.000 0.000 0.000
S1 0.0457(6) 0.0169(5) 0.0123(4) 0.0025(4) 0.0035(5) 0.0032(4)
C2 0.0210(17) 0.0165(17) 0.0141(16) 0.0001(15) -0.0033(14) -0.0001(14)
C3 0.0198(16) 0.0163(15) 0.0169(16) -0.0002(18) -0.0053(18) -0.0024(11)

loop_
_atom_type_symbol
_atom_type_description
_atom_type_scat_dispersion_real
_atom_type_scat_dispersion_imag
_atom_type_scat_source
C C 0.0033 0.0016 'International Tables Vol C Tables 4.2.6.8 and 6.1.1.4'
H H 0.0000 0.0000 'International Tables Vol C Tables 4.2.6.8 and 6.1.1.4'
S S 0.1246 0.1234 'International Tables Vol C Tables 4.2.6.8 and 6.1.1.4'
Cu Cu 0.3201 1.2651 'International Tables Vol C Tables 4.2.6.8 and 6.1.1.4'
Br Br -0.2901 2.4595 'International Tables Vol C Tables 4.2.6.8 and 6.1.1.4'

loop_
_geom_angle_atom_site_label_1
_geom_angle_atom_site_label_2
_geom_angle_atom_site_label_3
_geom_angle
_geom_angle_site_symmetry_1
_geom_angle_site_symmetry_3
_geom_angle_publ_flag
Br Cu S1 111.98(3) . . ?
Br Cu S1 111.98(3) . 3 ?
S1 Cu S1 81.94(2) . 3 ?
Br Cu S1 111.98(3) . 2 ?
S1 Cu S1 136.03(6) . 2 ?
S1 Cu S1 81.94(2) 3 2 ?
Br Cu S1 111.98(3) . 4 ?
S1 Cu S1 81.94(2) . 4 ?
S1 Cu S1 136.03(6) 3 4 ?
S1 Cu S1 81.94(2) 2 4 ?
C2 S1 C3 100.8(2) . 4 ?
C2 S1 Cu 99.91(14) . . ?
C3 S1 Cu 104.15(13) 4 . ?
C3 C2 S1 110.0(3) . . ?
C2 C3 S1 114.5(2) . 3 ?

loop_
_geom_bond_atom_site_label_1
_geom_bond_atom_site_label_2
_geom_bond_distance
_geom_bond_site_symmetry_2
_geom_bond_publ_flag
Br Cu 2.4209(11) . ?
Cu S1 2.5386(12) . ?
Cu S1 2.5386(12) 3 ?
Cu S1 2.5386(12) 2 ?
Cu S1 2.5386(12) 4 ?
S1 C2 1.815(4) . ?
S1 C3 1.819(4) 4 ?
C2 C3 1.524(5) . ?
C3 S1 1.819(4) 3 ?

loop_
_geom_torsion_atom_site_label_1
_geom_torsion_atom_site_label_2
_geom_torsion_atom_site_label_3
_geom_torsion_atom_site_label_4
_geom_torsion
_geom_torsion_site_symmetry_1
_geom_torsion_site_symmetry_2
_geom_torsion_site_symmetry_3
_geom_torsion_site_symmetry_4
_geom_torsion_publ_flag
Br Cu S1 C2 140.12(12) . . . . ?
S1 Cu S1 C2 29.59(13) 3 . . . ?
S1 Cu S1 C2 -39.88(12) 2 . . . ?
S1 Cu S1 C2 -109.36(13) 4 . . . ?
Br Cu S1 C3 -116.03(16) . . . 4 ?
S1 Cu S1 C3 133.45(16) 3 . . 4 ?
S1 Cu S1 C3 63.97(16) 2 . . 4 ?
S1 Cu S1 C3 -5.51(17) 4 . . 4 ?
C3 S1 C2 C3 -162.8(3) 4 . . . ?
Cu S1 C2 C3 -56.2(3) . . . . ?
S1 C2 C3 S1 58.4(4) . . . 3 ?
